data_7124514
loop_
_publ_author_name
'Wu, Dai'
'Zhang, Zhe'
'Chen, Xiwen'
'Meng, Lingkun'
'Li, Chunguang'
'Li, Guanghua'
'Chen, Xiao-Bo'
'Shi, Zhan'
'Feng, Shouhua'

_publ_section_title
;
 A non-luminescent Eu-MOF-based &#x201C;turn-on&#x201D; sensor towards
 anthrax biomark through single-crystal to single-crystal phase transition
;
_journal_name_full 'Chemical Communications'
_journal_paper_doi 10.1039/C9CC08206A
_journal_year 2019
_chemical_formula_moiety 'C13.5 H16.5 Eu N2.5 O8.5'
_chemical_formula_sum 'C9 H3 Eu N O7'
_chemical_formula_weight 389.08
_space_group_crystal_system tetragonal
_space_group_IT_number 96
_space_group_name_Hall 'P 4nw 2abw'
_space_group_name_H-M_alt 'P 43 21 2'
_atom_sites_solution_hydrogens mixed
_atom_sites_solution_primary direct
_audit_creation_date 2019-10-08
_audit_creation_method
;
Olex2 1.2
(compiled 2018.05.29 svn.r3508 for OlexSys, GUI svn.r5506)
;
_audit_update_record
;
2019-10-08 deposited with the CCDC.	2019-11-17 downloaded from the CCDC.
;
_cell_angle_alpha 90
_cell_angle_beta 90
_cell_angle_gamma 90
_cell_formula_units_Z 8
_cell_length_a 14.564(3)
_cell_length_b 14.564(3)
_cell_length_c 14.223(4)
_cell_measurement_reflns_used 9596
_cell_measurement_temperature 299(2)
_cell_measurement_theta_max 25.85
_cell_measurement_theta_min 2.80
_cell_volume 3016.8(12)
_computing_molecular_graphics 'Olex2 (Dolomanov et al., 2009)'
_computing_publication_material 'Olex2 (Dolomanov et al., 2009)'
_computing_structure_refinement 'XL (Sheldrick, 2008)'
_computing_structure_solution 'XS (Sheldrick, 2008)'
_diffrn_ambient_temperature 299.02
_diffrn_measured_fraction_theta_full 0.998
_diffrn_measured_fraction_theta_max 0.997
_diffrn_measurement_device_type 'CCD area detector'
_diffrn_measurement_method 'phi and omega scans'
_diffrn_radiation_type MoK\a
_diffrn_radiation_wavelength 0.71073
_diffrn_reflns_av_R_equivalents 0.0602
_diffrn_reflns_av_unetI/netI 0.0342
_diffrn_reflns_Laue_measured_fraction_full 0.998
_diffrn_reflns_Laue_measured_fraction_max 0.997
_diffrn_reflns_limit_h_max 18
_diffrn_reflns_limit_h_min -17
_diffrn_reflns_limit_k_max 15
_diffrn_reflns_limit_k_min -17
_diffrn_reflns_limit_l_max 16
_diffrn_reflns_limit_l_min -17
_diffrn_reflns_number 25159
_diffrn_reflns_point_group_measured_fraction_full 0.999
_diffrn_reflns_point_group_measured_fraction_max 0.998
_diffrn_reflns_theta_full 25.242
_diffrn_reflns_theta_max 26.096
_diffrn_reflns_theta_min 2.797
_exptl_absorpt_coefficient_mu 4.177
_exptl_absorpt_correction_T_max 0.621
_exptl_absorpt_correction_T_min 0.413
_exptl_absorpt_correction_type multi-scan
_exptl_absorpt_process_details colorless
_exptl_crystal_density_diffrn 1.713
_exptl_crystal_description needle
_exptl_crystal_F_000 1464
_exptl_crystal_size_max 0.27
_exptl_crystal_size_mid 0.12
_exptl_crystal_size_min 0.12
_refine_diff_density_max 0.891
_refine_diff_density_min -0.829
_refine_diff_density_rms 0.170
_refine_ls_abs_structure_details
;
 Refined as a perfect inversion twin.
;
_refine_ls_abs_structure_Flack 0.5
_refine_ls_extinction_method none
_refine_ls_goodness_of_fit_ref 1.127
_refine_ls_hydrogen_treatment constr
_refine_ls_matrix_type full
_refine_ls_number_parameters 174
_refine_ls_number_reflns 2989
_refine_ls_number_restraints 12
_refine_ls_restrained_S_all 1.130
_refine_ls_R_factor_all 0.0460
_refine_ls_R_factor_gt 0.0392
_refine_ls_shift/su_max 0.001
_refine_ls_shift/su_mean 0.000
_refine_ls_structure_factor_coef Fsqd
_refine_ls_weighting_details 'w=1/[\s^2^(Fo^2^)+(0.0624P)^2^+14.7295P] where P=(Fo^2^+2Fc^2^)/3'
_refine_ls_weighting_scheme calc
_refine_ls_wR_factor_gt 0.1137
_refine_ls_wR_factor_ref 0.1232
_reflns_Friedel_coverage 0.701
_reflns_Friedel_fraction_full 1.000
_reflns_Friedel_fraction_max 0.999
_reflns_number_gt 2720
_reflns_number_total 2989
_reflns_threshold_expression 'I > 2\s(I)'
_cod_data_source_file c9cc08206a2.cif
_cod_data_source_block 1_CCDC1
_cod_original_cell_volume 3017.0(15)
_cod_database_code 7124514
_shelx_shelxl_version_number 2014/7
_shelx_space_group_comment
;
The symmetry employed for this shelxl refinement is uniquely defined
by the following loop, which should always be used as a source of
symmetry information in preference to the above space-group names.
They are only intended as comments.
;
_olex2_refinement_description
;
1. Fixed Uiso
 At 1.2 times of:
  All C(H) groups, All N(H,H) groups
2. Uiso/Uaniso restraints and constraints
Uanis(N1) \\sim Ueq, Uanis(N1A) \\sim Ueq: with sigma of 0.01 and sigma for
terminal atoms of 0.02
3. Others
 Sof(N1A)=Sof(H1AA)=Sof(H1AB)=1-FVAR(1)
 Sof(N1)=Sof(H1A)=Sof(H1B)=FVAR(1)
4.a Rotating group:
 N1(H1A,H1B)
4.b Aromatic/amide H refined with riding coordinates:
 C7(H7)
4.c X=CH2 refined with riding coordinates:
 N1A(H1AA,H1AB)
;
_olex2_submission_special_instructions 'No special instructions were received'

loop_
_space_group_symop_operation_xyz
'x, y, z'
'-y+1/2, x+1/2, z+3/4'
'-x, -y, z+1/2'
'y+1/2, -x+1/2, z+1/4'
'x+1/2, -y+1/2, -z+1/4'
'-x+1/2, y+1/2, -z+3/4'
'y, x, -z'
'-y, -x, -z+1/2'

loop_
_atom_site_label
_atom_site_type_symbol
_atom_site_fract_x
_atom_site_fract_y
_atom_site_fract_z
_atom_site_U_iso_or_equiv
_atom_site_adp_type
_atom_site_occupancy
_atom_site_site_symmetry_order
_atom_site_calc_flag
_atom_site_refinement_flags_posn
_atom_site_refinement_flags_adp
_atom_site_refinement_flags_occupancy
_atom_site_disorder_assembly
_atom_site_disorder_group
Eu1 Eu 0.51439(4) 0.13386(4) 0.37793(4) 0.0311(2) Uani 1 1 d . . . . .
O1 O 0.4288(9) 0.0099(8) 0.9107(9) 0.067(4) Uani 1 1 d . . . . .
O2 O 0.3472(11) 0.1048(8) 0.9937(7) 0.078(4) Uani 1 1 d . . . . .
O3 O 0.5252(11) 0.1012(8) 0.5883(11) 0.097(6) Uani 1 1 d . . . . .
O4 O 0.4346(13) 0.1793(15) 0.5105(8) 0.135(8) Uani 1 1 d . . . . .
O5 O 0.2246(9) 0.4016(9) 0.6904(7) 0.069(4) Uani 1 1 d . . . . .
O6 O 0.1617(9) 0.3383(11) 0.8146(7) 0.088(5) Uani 1 1 d . . . . .
O7 O 0.5517(16) 0.3033(13) 0.3947(16) 0.150(8) Uani 1 1 d . . . . .
C1 C 0.3813(12) 0.0834(11) 0.9173(10) 0.048(4) Uani 1 1 d . . . . .
C2 C 0.3694(11) 0.1408(11) 0.8348(8) 0.041(3) Uani 1 1 d . . . . .
C3 C 0.3068(12) 0.2147(12) 0.8358(9) 0.052(5) Uani 1 1 d . . . . .
C4 C 0.2948(11) 0.2697(12) 0.7534(9) 0.049(4) Uani 1 1 d . . . . .
C5 C 0.3428(13) 0.2471(12) 0.6729(9) 0.058(5) Uani 1 1 d . . . . .
C6 C 0.4078(12) 0.1742(11) 0.6743(8) 0.050(4) Uani 1 1 d . . . . .
C7 C 0.4198(11) 0.1245(10) 0.7538(9) 0.043(4) Uani 1 1 d . . . . .
H7 H 0.4634 0.0778 0.7541 0.052 Uiso 1 1 calc R . . . .
C8 C 0.4609(13) 0.1512(12) 0.5880(11) 0.062(5) Uani 1 1 d . . . . .
C9 C 0.2205(13) 0.3407(13) 0.7532(9) 0.057(5) Uani 1 1 d . . . . .
N1 N 0.343(2) 0.3019(18) 0.5945(15) 0.076(10) Uani 0.56(3) 1 d . U P A 1
H1A H 0.3736 0.2756 0.5490 0.091 Uiso 0.56(3) 1 d GR . P A 1
H1B H 0.2871 0.3119 0.5743 0.091 Uiso 0.56(3) 1 d GR . P A 1
N1A N 0.272(3) 0.234(3) 0.917(2) 0.072(11) Uani 0.44(3) 1 d . U P A 2
H1AA H 0.2882 0.2023 0.9659 0.087 Uiso 0.44(3) 1 calc R . P A 2
H1AB H 0.2338 0.2781 0.9231 0.087 Uiso 0.44(3) 1 calc R . P A 2

loop_
_atom_site_aniso_label
_atom_site_aniso_U_11
_atom_site_aniso_U_22
_atom_site_aniso_U_33
_atom_site_aniso_U_23
_atom_site_aniso_U_13
_atom_site_aniso_U_12
Eu1 0.0305(3) 0.0391(3) 0.0238(3) 0.0014(3) 0.0026(3) 0.0046(2)
O1 0.077(8) 0.028(5) 0.097(9) 0.020(6) -0.021(7) 0.017(6)
O2 0.155(14) 0.059(8) 0.020(4) 0.016(5) 0.009(7) 0.004(8)
O3 0.118(12) 0.048(7) 0.124(12) 0.025(7) 0.090(10) 0.041(8)
O4 0.158(18) 0.22(2) 0.022(5) 0.001(9) 0.043(8) 0.042(15)
O5 0.074(8) 0.087(9) 0.045(6) 0.026(6) 0.010(6) 0.050(7)
O6 0.080(9) 0.138(13) 0.045(6) 0.035(7) 0.038(6) 0.087(9)
O7 0.168(19) 0.085(12) 0.20(2) -0.041(14) -0.042(19) 0.024(12)
C1 0.065(11) 0.044(9) 0.037(7) 0.011(6) -0.010(7) -0.004(8)
C2 0.051(8) 0.047(8) 0.025(5) 0.009(6) 0.011(6) 0.018(8)
C3 0.057(10) 0.071(11) 0.027(6) 0.002(7) 0.012(6) 0.036(9)
C4 0.047(9) 0.067(10) 0.033(6) 0.011(7) 0.015(6) 0.041(8)
C5 0.081(12) 0.075(12) 0.019(6) 0.024(6) 0.015(7) 0.045(10)
C6 0.070(11) 0.057(10) 0.022(6) 0.000(6) 0.014(6) 0.031(8)
C7 0.057(9) 0.038(8) 0.035(7) 0.004(6) 0.006(6) 0.031(7)
C8 0.075(12) 0.061(11) 0.051(9) -0.009(8) 0.039(8) 0.012(9)
C9 0.070(11) 0.071(12) 0.031(7) 0.009(7) 0.008(7) 0.039(9)
N1 0.11(2) 0.075(16) 0.045(11) 0.041(11) 0.022(12) 0.053(14)
N1A 0.09(2) 0.08(2) 0.045(15) 0.027(14) 0.028(14) 0.053(16)

loop_
_atom_type_symbol
_atom_type_description
_atom_type_scat_dispersion_real
_atom_type_scat_dispersion_imag
_atom_type_scat_source
C C 0.0033 0.0016 'International Tables Vol C Tables 4.2.6.8 and 6.1.1.4'
H H 0.0000 0.0000 'International Tables Vol C Tables 4.2.6.8 and 6.1.1.4'
Eu Eu -0.1578 3.6682 'International Tables Vol C Tables 4.2.6.8 and 6.1.1.4'
N N 0.0061 0.0033 'International Tables Vol C Tables 4.2.6.8 and 6.1.1.4'
O O 0.0106 0.0060 'International Tables Vol C Tables 4.2.6.8 and 6.1.1.4'

loop_
_geom_angle_atom_site_label_1
_geom_angle_atom_site_label_2
_geom_angle_atom_site_label_3
_geom_angle
_geom_angle_site_symmetry_1
_geom_angle_site_symmetry_3
O1 Eu1 O2 94.0(5) 3_654 4_554
O1 Eu1 O3 72.4(5) 3_654 2_544
O1 Eu1 O3 68.8(4) 3_654 .
O1 Eu1 O4 106.0(6) 3_654 .
O1 Eu1 O5 149.1(5) 3_654 7_556
O1 Eu1 O6 75.9(5) 3_654 5_556
O1 Eu1 O7 142.1(6) 3_654 .
O1 Eu1 C1 90.8(4) 3_654 4_554
O1 Eu1 C8 88.2(4) 3_654 .
O2 Eu1 O3 142.7(4) 4_554 .
O2 Eu1 O3 106.5(5) 4_554 2_544
O2 Eu1 O7 80.9(7) 4_554 .
O2 Eu1 C1 19.3(5) 4_554 4_554
O2 Eu1 C8 157.0(5) 4_554 .
O3 Eu1 O3 99.6(4) 2_544 .
O3 Eu1 O7 145.2(6) 2_544 .
O3 Eu1 C1 87.4(5) 2_544 4_554
O3 Eu1 C1 154.9(4) . 4_554
O3 Eu1 C8 96.0(5) 2_544 .
O3 Eu1 C8 22.3(4) . .
O4 Eu1 O2 156.4(7) . 4_554
O4 Eu1 O3 91.6(7) . 2_544
O4 Eu1 O3 42.8(5) . .
O4 Eu1 O5 79.8(5) . 7_556
O4 Eu1 O6 97.3(6) . 5_556
O4 Eu1 O7 75.7(8) . .
O4 Eu1 C1 162.0(6) . 4_554
O4 Eu1 C8 20.5(6) . .
O5 Eu1 O2 89.4(5) 7_556 4_554
O5 Eu1 O3 77.2(5) 7_556 2_544
O5 Eu1 O3 122.6(4) 7_556 .
O5 Eu1 O6 134.3(5) 7_556 5_556
O5 Eu1 O7 68.7(6) 7_556 .
O5 Eu1 C1 82.4(4) 7_556 4_554
O5 Eu1 C8 100.3(4) 7_556 .
O6 Eu1 O2 75.4(4) 5_556 4_554
O6 Eu1 O3 68.5(4) 5_556 .
O6 Eu1 O3 148.2(5) 5_556 2_544
O6 Eu1 O7 66.5(6) 5_556 .
O6 Eu1 C1 92.9(4) 5_556 4_554
O6 Eu1 C8 83.1(5) 5_556 .
O7 Eu1 O3 92.8(6) . .
O7 Eu1 C1 95.1(6) . 4_554
O7 Eu1 C8 83.3(6) . .
C8 Eu1 C1 176.0(5) . 4_554
C1 O1 Eu1 166.5(12) . 3_655
C1 O2 Eu1 122.0(11) . 2_545
Eu1 O3 Eu1 112.3(4) 4 .
C8 O3 Eu1 82.0(11) . .
C8 O3 Eu1 163.8(11) . 4
C8 O4 Eu1 118.5(14) . .
C9 O5 Eu1 140.1(11) . 7_556
C9 O6 Eu1 152.7(10) . 5_456
O1 C1 Eu1 80.9(9) . 2_545
O1 C1 C2 119.2(14) . .
O2 C1 Eu1 38.7(8) . 2_545
O2 C1 O1 119.5(14) . .
O2 C1 C2 121.3(15) . .
C2 C1 Eu1 159.9(11) . 2_545
C3 C2 C1 120.6(12) . .
C7 C2 C1 120.6(13) . .
C7 C2 C3 118.8(12) . .
C2 C3 C4 119.9(12) . .
N1A C3 C2 115.1(17) . .
N1A C3 C4 124.5(19) . .
C3 C4 C9 118.5(12) . .
C5 C4 C3 118.9(12) . .
C5 C4 C9 121.9(12) . .
C4 C5 C6 120.2(11) . .
N1 C5 C4 122.4(16) . .
N1 C5 C6 116.4(15) . .
C5 C6 C8 120.1(12) . .
C7 C6 C5 119.8(12) . .
C7 C6 C8 120.1(13) . .
C2 C7 H7 118.9 . .
C6 C7 C2 122.3(13) . .
C6 C7 H7 118.9 . .
O3 C8 Eu1 75.7(9) . .
O3 C8 O4 116.7(15) . .
O3 C8 C6 123.1(16) . .
O4 C8 Eu1 41.0(9) . .
O4 C8 C6 120.0(16) . .
C6 C8 Eu1 160.8(12) . .
O5 C9 C4 117.0(14) . .
O6 C9 O5 124.0(15) . .
O6 C9 C4 119.0(14) . .
C5 N1 H1A 110.4 . .
C5 N1 H1B 111.2 . .
H1A N1 H1B 107.7 . .
C3 N1A H1AA 120.0 . .
C3 N1A H1AB 120.0 . .
H1AA N1A H1AB 120.0 . .

loop_
_geom_bond_atom_site_label_1
_geom_bond_atom_site_label_2
_geom_bond_distance
_geom_bond_site_symmetry_2
Eu1 O1 2.299(12) 3_654
Eu1 O2 2.335(10) 4_554
Eu1 O3 3.033(15) .
Eu1 O3 2.378(14) 2_544
Eu1 O4 2.311(12) .
Eu1 O5 2.321(10) 7_556
Eu1 O6 2.332(11) 5_556
Eu1 O7 2.538(19) .
Eu1 C1 3.168(14) 4_554
Eu1 C8 3.099(14) .
O1 Eu1 2.299(12) 3_655
O1 C1 1.28(2) .
O2 Eu1 2.335(10) 2_545
O2 C1 1.234(19) .
O3 Eu1 2.378(14) 4
O3 C8 1.19(2) .
O4 C8 1.24(2) .
O5 Eu1 2.321(10) 7_556
O5 C9 1.260(18) .
O6 Eu1 2.332(11) 5_456
O6 C9 1.223(18) .
C1 Eu1 3.168(14) 2_545
C1 C2 1.451(17) .
C2 C3 1.41(2) .
C2 C7 1.387(18) .
C3 C4 1.431(19) .
C3 N1A 1.29(3) .
C4 C5 1.382(18) .
C4 C9 1.50(2) .
C5 C6 1.42(2) .
C5 N1 1.37(2) .
C6 C7 1.355(18) .
C6 C8 1.487(17) .
C7 H7 0.9300 .
N1 H1A 0.8741 .
N1 H1B 0.8757 .
N1A H1AA 0.8600 .
N1A H1AB 0.8600 .

loop_
_geom_torsion_atom_site_label_1
_geom_torsion_atom_site_label_2
_geom_torsion_atom_site_label_3
_geom_torsion_atom_site_label_4
_geom_torsion
_geom_torsion_site_symmetry_1
_geom_torsion_site_symmetry_4
Eu1 O1 C1 Eu1 111(5) 3_655 2_545
Eu1 O1 C1 O2 111(5) 3_655 .
Eu1 O1 C1 C2 -70(5) 3_655 .
Eu1 O2 C1 O1 0(2) 2_545 .
Eu1 O2 C1 C2 -179.5(11) 2_545 .
Eu1 O3 C8 Eu1 -153(6) 4 .
Eu1 O3 C8 O4 0.7(19) . .
Eu1 O3 C8 O4 -152(5) 4 .
Eu1 O3 C8 C6 176(2) . .
Eu1 O3 C8 C6 23(7) 4 .
Eu1 O4 C8 O3 -1(3) . .
Eu1 O4 C8 C6 -176.2(14) . .
Eu1 O5 C9 O6 -17(4) 7_556 .
Eu1 O5 C9 C4 165.6(14) 7_556 .
Eu1 O6 C9 O5 30(5) 5_456 .
Eu1 O6 C9 C4 -152(2) 5_456 .
Eu1 C1 C2 C3 -11(4) 2_545 .
Eu1 C1 C2 C7 169(2) 2_545 .
O1 C1 C2 C3 170.6(17) . .
O1 C1 C2 C7 -10(2) . .
O2 C1 C2 C3 -10(3) . .
O2 C1 C2 C7 169.4(17) . .
C1 C2 C3 C4 -179.0(17) . .
C1 C2 C3 N1A 9(3) . .
C1 C2 C7 C6 177.2(17) . .
C2 C3 C4 C5 2(3) . .
C2 C3 C4 C9 173.2(18) . .
C3 C2 C7 C6 -3(3) . .
C3 C4 C5 C6 -4(3) . .
C3 C4 C5 N1 -173(2) . .
C3 C4 C9 O5 164.0(18) . .
C3 C4 C9 O6 -14(3) . .
C4 C5 C6 C7 3(3) . .
C4 C5 C6 C8 -178.7(19) . .
C5 C4 C9 O5 -25(3) . .
C5 C4 C9 O6 157(2) . .
C5 C6 C7 C2 1(3) . .
C5 C6 C8 Eu1 -25(5) . .
C5 C6 C8 O3 168(2) . .
C5 C6 C8 O4 -17(3) . .
C7 C2 C3 C4 1(3) . .
C7 C2 C3 N1A -170(3) . .
C7 C6 C8 Eu1 154(3) . .
C7 C6 C8 O3 -13(3) . .
C7 C6 C8 O4 162(2) . .
C8 C6 C7 C2 -177.3(17) . .
C9 C4 C5 C6 -175.0(19) . .
C9 C4 C5 N1 17(4) . .
N1 C5 C6 C7 172(2) . .
N1 C5 C6 C8 -10(3) . .
N1A C3 C4 C5 173(3) . .
N1A C3 C4 C9 -16(4) . .
